data_4519245
loop_
_publ_author_name
'Liu, Chang'
'Geer, Ana M.'
'Webber, Christopher'
'Musgrave, Charles B.'
'Gu, Shunyan'
'Johnson, Grayson'
'Dickie, Diane A.'
'Chabbra, Sonia'
'Schnegg, Alexander'
'Zhou, Hua'
'Sun, Cheng-Jun'
'Hwang, Sooyeon'
'Goddard, William A.'
'Zhang, Sen'
'Gunnoe, T. Brent'

_publ_section_title
;
 Immobilization of &#x201C;Capping Arene&#x201D; Cobalt(II) Complexes on
 Ordered Mesoporous Carbon for Electrocatalytic Water Oxidation
;
_journal_issue 24
_journal_name_full 'ACS Catalysis'
_journal_page_first 15068
_journal_page_last 15082
_journal_paper_doi 10.1021/acscatal.1c04617
_journal_volume 11
_journal_year 2021
_chemical_formula_moiety 'C24 H16 Co N4 O6, C H2 Cl2'
_chemical_formula_sum 'C25 H18 Cl2 Co N4 O6'
_chemical_formula_weight 600.26
_space_group_crystal_system triclinic
_space_group_IT_number 2
_space_group_name_Hall '-P 1'
_space_group_name_H-M_alt 'P -1'
_atom_sites_solution_hydrogens geom
_atom_sites_solution_primary direct
_audit_creation_date 2020-09-09
_audit_creation_method
;
Olex2 1.2
(compiled May 18 2018 14:05:52 for OlexSys, GUI svn.r5506)
;
_cell_angle_alpha 91.257(2)
_cell_angle_beta 105.396(2)
_cell_angle_gamma 99.442(2)
_cell_formula_units_Z 2
_cell_length_a 9.2834(6)
_cell_length_b 9.3346(6)
_cell_length_c 15.0022(10)
_cell_measurement_reflns_used 9946
_cell_measurement_temperature 100(2)
_cell_measurement_theta_max 29.803
_cell_measurement_theta_min 2.217
_cell_volume 1233.47(14)
_computing_cell_refinement 'SAINT V8.40A (Bruker Nano, Inc., 2019)'
_computing_data_collection 'Bruker Instrument Service v2017.5.0.0'
_computing_data_reduction 'SAINT V8.40A (Bruker Nano, Inc., 2019)'
_computing_molecular_graphics 'Olex2 (Dolomanov et al., 2009)'
_computing_publication_material 'Olex2 (Dolomanov et al., 2009)'
_computing_structure_refinement 'SHELXL-2018/3 (Sheldrick, 2018)'
_computing_structure_solution 'ShelXS (Sheldrick, 2008)'
_diffrn_ambient_temperature 100.01
_diffrn_detector 'Bruker APEX-II CCD'
_diffrn_detector_area_resol_mean 8.3333
_diffrn_detector_type 'CCD Area Detector'
_diffrn_measured_fraction_theta_full 1.000
_diffrn_measured_fraction_theta_max 0.999
_diffrn_measurement_device 'Kappa Four-Circle Diffractometer'
_diffrn_measurement_device_type 'Bruker APEX II Duo'
_diffrn_measurement_method '\w and \f scans'
_diffrn_radiation_monochromator graphite
_diffrn_radiation_probe x-ray
_diffrn_radiation_type MoK\a
_diffrn_radiation_wavelength 0.71073
_diffrn_reflns_av_R_equivalents 0.0444
_diffrn_reflns_av_unetI/netI 0.0250
_diffrn_reflns_Laue_measured_fraction_full 1.000
_diffrn_reflns_Laue_measured_fraction_max 0.999
_diffrn_reflns_limit_h_max 13
_diffrn_reflns_limit_h_min -13
_diffrn_reflns_limit_k_max 13
_diffrn_reflns_limit_k_min -13
_diffrn_reflns_limit_l_max 21
_diffrn_reflns_limit_l_min -21
_diffrn_reflns_number 70953
_diffrn_reflns_point_group_measured_fraction_full 1.000
_diffrn_reflns_point_group_measured_fraction_max 0.999
_diffrn_reflns_theta_full 25.242
_diffrn_reflns_theta_max 30.529
_diffrn_reflns_theta_min 1.411
_diffrn_source 'fine-focus sealed tube'
_diffrn_standards_number 0
_exptl_absorpt_coefficient_mu 0.963
_exptl_absorpt_correction_T_max 0.7461
_exptl_absorpt_correction_T_min 0.6885
_exptl_absorpt_correction_type multi-scan
_exptl_absorpt_process_details
;
SADABS-2016/2 (Bruker,2016) was used for absorption correction.
wR2(int) was 0.0515 before and 0.0461 after correction.
The Ratio of minimum to maximum transmission is 0.9228.
The \l/2 correction factor is 0.00150.
;
_exptl_crystal_colour pink
_exptl_crystal_colour_primary pink
_exptl_crystal_density_diffrn 1.616
_exptl_crystal_description plate
_exptl_crystal_F_000 610
_exptl_crystal_size_max 0.159
_exptl_crystal_size_mid 0.105
_exptl_crystal_size_min 0.091
_refine_diff_density_max 0.463
_refine_diff_density_min -0.322
_refine_diff_density_rms 0.060
_refine_ls_extinction_method none
_refine_ls_goodness_of_fit_ref 1.029
_refine_ls_hydrogen_treatment constr
_refine_ls_matrix_type full
_refine_ls_number_parameters 362
_refine_ls_number_reflns 7545
_refine_ls_number_restraints 0
_refine_ls_restrained_S_all 1.029
_refine_ls_R_factor_all 0.0408
_refine_ls_R_factor_gt 0.0288
_refine_ls_shift/su_max 0.001
_refine_ls_shift/su_mean 0.000
_refine_ls_structure_factor_coef Fsqd
_refine_ls_weighting_details 'w=1/[\s^2^(Fo^2^)+(0.0282P)^2^+0.6635P] where P=(Fo^2^+2Fc^2^)/3'
_refine_ls_weighting_scheme calc
_refine_ls_wR_factor_gt 0.0639
_refine_ls_wR_factor_ref 0.0688
_reflns_Friedel_coverage 0.000
_reflns_number_gt 6306
_reflns_number_total 7545
_reflns_threshold_expression 'I > 2\s(I)'
_cod_data_source_file cs1c04617_si_002.cif
_cod_data_source_block 1
_cod_depositor_comments
;
The following automatic conversions were performed:

data item '_diffrn_radiation_probe' value 'X-ray' was changed to
'x-ray' in accordance with the
/home/data/users/saulius/crontab/automatic-downloads/current/ACS/lib/dictionaries/cif_core.dic
dictionary named 'cif_core.dic' version 2.4.2 last updated on
2011-04-26.

Automatic conversion script
Id: cif_fix_values 7556 2019-12-06 15:28:31Z antanas 
;
_cod_database_code 4519245
_shelx_space_group_comment
;
The symmetry employed for this shelxl refinement is uniquely defined
by the following loop, which should always be used as a source of
symmetry information in preference to the above space-group names.
They are only intended as comments.
;
_shelx_estimated_absorpt_t_max 0.917
_shelx_estimated_absorpt_t_min 0.862
_olex2_refinement_description
;
1. Fixed Uiso
 At 1.2 times of:
  All C(H) groups, All C(H,H,H,H) groups
2. Others
 Sof(H25C)=Sof(H25D)=Sof(Cl1A)=Sof(Cl2A)=1-FVAR(1)
 Sof(H25A)=Sof(H25B)=Sof(Cl1)=Sof(Cl2)=FVAR(1)
3.a Secondary CH2 refined with riding coordinates:
 C25(H25A,H25B), C25(H25C,H25D)
3.b Aromatic/amide H refined with riding coordinates:
 C1(H1), C2(H2), C3(H3), C6(H6), C7(H7), C8(H8), C11(H11), C12(H12), C13(H13),
 C14(H14), C17(H17), C18(H18), C19(H19), C22(H22), C23(H23), C24(H24)
;

loop_
_space_group_symop_operation_xyz
'x, y, z'
'-x, -y, -z'

loop_
_atom_site_label
_atom_site_type_symbol
_atom_site_fract_x
_atom_site_fract_y
_atom_site_fract_z
_atom_site_U_iso_or_equiv
_atom_site_adp_type
_atom_site_occupancy
_atom_site_site_symmetry_order
_atom_site_calc_flag
_atom_site_refinement_flags_posn
_atom_site_refinement_flags_adp
_atom_site_refinement_flags_occupancy
_atom_site_disorder_assembly
_atom_site_disorder_group
Co1 Co 0.34040(2) 0.27751(2) 0.26552(2) 0.01147(5) Uani 1 1 d . . . . .
O1 O 0.58359(11) 0.38361(10) 0.35137(7) 0.0190(2) Uani 1 1 d . . . . .
O2 O 0.47893(10) 0.15902(10) 0.35081(7) 0.01564(18) Uani 1 1 d . . . . .
O3 O 0.70596(11) 0.23776(12) 0.44300(7) 0.0229(2) Uani 1 1 d . . . . .
O4 O 0.44143(11) 0.29758(10) 0.15893(7) 0.01624(19) Uani 1 1 d . . . . .
O5 O 0.37051(11) 0.06250(10) 0.15469(7) 0.01800(19) Uani 1 1 d . . . . .
O6 O 0.49065(11) 0.15620(11) 0.05715(7) 0.0189(2) Uani 1 1 d . . . . .
N1 N 0.30042(12) 0.49055(12) 0.27118(7) 0.0132(2) Uani 1 1 d . . . . .
N2 N 0.11386(12) 0.19444(12) 0.18793(7) 0.0127(2) Uani 1 1 d . . . . .
N3 N 0.43484(12) 0.16862(12) 0.12207(8) 0.0137(2) Uani 1 1 d . . . . .
N4 N 0.59476(12) 0.26101(13) 0.38361(8) 0.0157(2) Uani 1 1 d . . . . .
C1 C 0.36681(16) 0.58564(14) 0.22339(9) 0.0167(2) Uani 1 1 d . . . . .
H1 H 0.446006 0.559728 0.200697 0.020 Uiso 1 1 calc R . . . .
C2 C 0.32583(17) 0.72305(15) 0.20459(10) 0.0198(3) Uani 1 1 d . . . . .
H2 H 0.379953 0.789825 0.172981 0.024 Uiso 1 1 calc R . . . .
C3 C 0.20696(17) 0.75836(15) 0.23265(10) 0.0194(3) Uani 1 1 d . . . . .
H3 H 0.176076 0.849496 0.219417 0.023 Uiso 1 1 calc R . . . .
C4 C 0.12965(15) 0.65858(14) 0.28164(9) 0.0162(2) Uani 1 1 d . . . . .
C5 C 0.18499(14) 0.52688(13) 0.30388(9) 0.0131(2) Uani 1 1 d . . . . .
C6 C -0.00027(16) 0.68340(15) 0.30839(10) 0.0208(3) Uani 1 1 d . . . . .
H6 H -0.039296 0.770433 0.293552 0.025 Uiso 1 1 calc R . . . .
C7 C -0.06953(16) 0.58243(16) 0.35548(11) 0.0215(3) Uani 1 1 d . . . . .
H7 H -0.159907 0.597062 0.369935 0.026 Uiso 1 1 calc R . . . .
C8 C -0.00733(15) 0.45602(15) 0.38289(9) 0.0173(3) Uani 1 1 d . . . . .
H8 H -0.054631 0.388838 0.417598 0.021 Uiso 1 1 calc R . . . .
C9 C 0.12062(14) 0.42895(13) 0.36003(9) 0.0131(2) Uani 1 1 d . . . . .
C10 C 0.20405(14) 0.31329(13) 0.40498(8) 0.0121(2) Uani 1 1 d . . . . .
C11 C 0.33336(15) 0.36049(15) 0.47929(9) 0.0152(2) Uani 1 1 d . . . . .
H11 H 0.370820 0.461797 0.492786 0.018 Uiso 1 1 calc R . . . .
C12 C 0.40752(15) 0.26136(15) 0.53346(9) 0.0175(3) Uani 1 1 d . . . . .
H12 H 0.494986 0.295143 0.583389 0.021 Uiso 1 1 calc R . . . .
C13 C 0.35342(15) 0.11242(15) 0.51446(9) 0.0173(3) Uani 1 1 d . . . . .
H13 H 0.403822 0.044486 0.551342 0.021 Uiso 1 1 calc R . . . .
C14 C 0.22544(14) 0.06383(14) 0.44130(9) 0.0146(2) Uani 1 1 d . . . . .
H14 H 0.188586 -0.037707 0.428695 0.017 Uiso 1 1 calc R . . . .
C15 C 0.14965(14) 0.16257(14) 0.38565(9) 0.0122(2) Uani 1 1 d . . . . .
C16 C 0.00655(14) 0.10692(13) 0.31264(9) 0.0122(2) Uani 1 1 d . . . . .
C17 C -0.11657(15) 0.03638(14) 0.33903(9) 0.0158(2) Uani 1 1 d . . . . .
H17 H -0.106757 0.024519 0.402981 0.019 Uiso 1 1 calc R . . . .
C18 C -0.25682(15) -0.01882(15) 0.27403(10) 0.0183(3) Uani 1 1 d . . . . .
H18 H -0.339574 -0.067006 0.294352 0.022 Uiso 1 1 calc R . . . .
C19 C -0.27291(15) -0.00261(15) 0.18191(10) 0.0176(3) Uani 1 1 d . . . . .
H19 H -0.366963 -0.040291 0.138088 0.021 Uiso 1 1 calc R . . . .
C20 C -0.15011(14) 0.07015(14) 0.15114(9) 0.0145(2) Uani 1 1 d . . . . .
C21 C -0.00810(14) 0.12524(13) 0.21670(9) 0.0122(2) Uani 1 1 d . . . . .
C22 C -0.16541(16) 0.09006(15) 0.05614(9) 0.0179(3) Uani 1 1 d . . . . .
H22 H -0.258643 0.053870 0.011164 0.022 Uiso 1 1 calc R . . . .
C23 C -0.04476(16) 0.16181(16) 0.02984(9) 0.0192(3) Uani 1 1 d . . . . .
H23 H -0.053243 0.177396 -0.033573 0.023 Uiso 1 1 calc R . . . .
C24 C 0.09215(15) 0.21234(15) 0.09772(9) 0.0166(2) Uani 1 1 d . . . . .
H24 H 0.174732 0.262582 0.078087 0.020 Uiso 1 1 calc R . . . .
C25 C 0.72632(17) 0.47736(16) 0.10777(11) 0.0230(3) Uani 1 1 d . . . . .
H25A H 0.653355 0.392695 0.072400 0.028 Uiso 0.838(13) 1 calc R . P A 1
H25B H 0.749593 0.458739 0.174357 0.028 Uiso 0.838(13) 1 calc R . P A 1
H25C H 0.763497 0.443353 0.170423 0.028 Uiso 0.162(13) 1 calc R . P A 2
H25D H 0.638125 0.405272 0.072126 0.028 Uiso 0.162(13) 1 calc R . P A 2
Cl1 Cl 0.6445(3) 0.6358(2) 0.0894(2) 0.0348(4) Uani 0.838(13) 1 d . . P A 1
Cl2 Cl 0.89481(15) 0.49835(16) 0.07183(11) 0.0303(3) Uani 0.838(13) 1 d . . P A 1
Cl1A Cl 0.6744(15) 0.6492(12) 0.1154(11) 0.0372(16) Uani 0.162(13) 1 d . . P A 2
Cl2A Cl 0.870(2) 0.4982(12) 0.0514(18) 0.074(3) Uani 0.162(13) 1 d . . P A 2

loop_
_atom_site_aniso_label
_atom_site_aniso_U_11
_atom_site_aniso_U_22
_atom_site_aniso_U_33
_atom_site_aniso_U_23
_atom_site_aniso_U_13
_atom_site_aniso_U_12
Co1 0.01163(8) 0.00953(8) 0.01295(8) 0.00102(6) 0.00311(6) 0.00137(6)
O1 0.0199(5) 0.0143(4) 0.0212(5) 0.0011(4) 0.0030(4) 0.0029(4)
O2 0.0128(4) 0.0156(4) 0.0171(4) 0.0012(4) 0.0029(3) 0.0006(3)
O3 0.0139(5) 0.0298(6) 0.0216(5) 0.0051(4) -0.0013(4) 0.0042(4)
O4 0.0195(5) 0.0114(4) 0.0190(5) -0.0023(3) 0.0085(4) 0.0014(4)
O5 0.0180(5) 0.0137(4) 0.0211(5) 0.0037(4) 0.0046(4) 0.0003(4)
O6 0.0224(5) 0.0209(5) 0.0163(5) -0.0003(4) 0.0086(4) 0.0072(4)
N1 0.0147(5) 0.0114(5) 0.0134(5) 0.0004(4) 0.0038(4) 0.0018(4)
N2 0.0135(5) 0.0120(5) 0.0127(5) 0.0001(4) 0.0030(4) 0.0034(4)
N3 0.0127(5) 0.0138(5) 0.0138(5) 0.0003(4) 0.0021(4) 0.0028(4)
N4 0.0133(5) 0.0184(5) 0.0154(5) 0.0002(4) 0.0039(4) 0.0030(4)
C1 0.0193(6) 0.0136(6) 0.0178(6) 0.0016(5) 0.0070(5) 0.0013(5)
C2 0.0257(7) 0.0127(6) 0.0213(7) 0.0043(5) 0.0077(5) 0.0016(5)
C3 0.0256(7) 0.0107(6) 0.0208(7) 0.0021(5) 0.0034(5) 0.0049(5)
C4 0.0177(6) 0.0122(6) 0.0174(6) -0.0014(5) 0.0020(5) 0.0037(5)
C5 0.0140(6) 0.0109(5) 0.0130(5) -0.0021(4) 0.0017(4) 0.0017(4)
C6 0.0213(7) 0.0156(6) 0.0259(7) -0.0021(5) 0.0042(6) 0.0085(5)
C7 0.0167(6) 0.0215(7) 0.0271(7) -0.0038(6) 0.0065(5) 0.0059(5)
C8 0.0167(6) 0.0167(6) 0.0188(6) -0.0019(5) 0.0068(5) 0.0015(5)
C9 0.0140(6) 0.0104(5) 0.0136(6) -0.0022(4) 0.0025(4) 0.0007(4)
C10 0.0131(5) 0.0124(5) 0.0111(5) 0.0000(4) 0.0048(4) 0.0002(4)
C11 0.0153(6) 0.0152(6) 0.0138(6) -0.0019(5) 0.0043(5) -0.0015(5)
C12 0.0145(6) 0.0239(7) 0.0111(6) 0.0001(5) 0.0004(5) 0.0001(5)
C13 0.0162(6) 0.0218(7) 0.0143(6) 0.0063(5) 0.0042(5) 0.0039(5)
C14 0.0144(6) 0.0141(6) 0.0151(6) 0.0033(5) 0.0045(5) 0.0012(5)
C15 0.0120(5) 0.0131(5) 0.0110(5) 0.0012(4) 0.0034(4) 0.0002(4)
C16 0.0123(5) 0.0092(5) 0.0142(6) -0.0006(4) 0.0021(4) 0.0022(4)
C17 0.0144(6) 0.0147(6) 0.0179(6) 0.0000(5) 0.0047(5) 0.0014(5)
C18 0.0120(6) 0.0163(6) 0.0253(7) -0.0011(5) 0.0051(5) -0.0007(5)
C19 0.0115(6) 0.0147(6) 0.0233(7) -0.0030(5) 0.0001(5) 0.0011(5)
C20 0.0128(6) 0.0125(6) 0.0165(6) -0.0027(5) -0.0002(5) 0.0042(4)
C21 0.0114(5) 0.0101(5) 0.0142(6) -0.0008(4) 0.0017(4) 0.0030(4)
C22 0.0171(6) 0.0180(6) 0.0150(6) -0.0029(5) -0.0029(5) 0.0051(5)
C23 0.0214(7) 0.0233(7) 0.0115(6) 0.0004(5) 0.0001(5) 0.0073(5)
C24 0.0173(6) 0.0186(6) 0.0145(6) 0.0020(5) 0.0038(5) 0.0055(5)
C25 0.0246(7) 0.0179(7) 0.0288(8) 0.0048(6) 0.0115(6) 0.0028(5)
Cl1 0.0347(7) 0.0280(5) 0.0525(10) 0.0151(6) 0.0237(6) 0.0151(5)
Cl2 0.0235(5) 0.0271(5) 0.0433(6) -0.0040(5) 0.0148(5) 0.0046(3)
Cl1A 0.037(3) 0.031(2) 0.048(4) 0.003(3) 0.012(3) 0.019(2)
Cl2A 0.091(6) 0.053(4) 0.123(8) 0.050(5) 0.088(6) 0.040(4)

loop_
_atom_type_symbol
_atom_type_description
_atom_type_scat_dispersion_real
_atom_type_scat_dispersion_imag
_atom_type_scat_source
C C 0.0033 0.0016 'International Tables Vol C Tables 4.2.6.8 and 6.1.1.4'
H H 0.0000 0.0000 'International Tables Vol C Tables 4.2.6.8 and 6.1.1.4'
Cl Cl 0.1484 0.1585 'International Tables Vol C Tables 4.2.6.8 and 6.1.1.4'
Co Co 0.3494 0.9721 'International Tables Vol C Tables 4.2.6.8 and 6.1.1.4'
N N 0.0061 0.0033 'International Tables Vol C Tables 4.2.6.8 and 6.1.1.4'
O O 0.0106 0.0060 'International Tables Vol C Tables 4.2.6.8 and 6.1.1.4'

loop_
_geom_angle_atom_site_label_1
_geom_angle_atom_site_label_2
_geom_angle_atom_site_label_3
_geom_angle
_geom_angle_site_symmetry_1
_geom_angle_site_symmetry_3
_geom_angle_publ_flag
O2 Co1 O1 58.88(4) . . ?
O2 Co1 O4 100.06(4) . . ?
O2 Co1 N1 135.00(4) . . ?
O2 Co1 N2 124.41(4) . . ?
O4 Co1 O1 81.71(4) . . ?
O4 Co1 N1 96.90(4) . . ?
O4 Co1 N2 99.21(4) . . ?
N1 Co1 O1 83.10(4) . . ?
N1 Co1 N2 93.06(4) . . ?
N2 Co1 O1 176.14(4) . . ?
N4 O1 Co1 86.62(7) . . ?
N4 O2 Co1 98.85(7) . . ?
N3 O4 Co1 108.80(7) . . ?
C1 N1 Co1 117.36(9) . . ?
C1 N1 C5 118.69(11) . . ?
C5 N1 Co1 122.30(8) . . ?
C21 N2 Co1 130.15(8) . . ?
C24 N2 Co1 112.12(9) . . ?
C24 N2 C21 117.73(11) . . ?
O5 N3 O4 117.60(11) . . ?
O6 N3 O4 119.25(11) . . ?
O6 N3 O5 123.15(11) . . ?
O1 N4 O2 115.60(10) . . ?
O3 N4 O1 123.44(12) . . ?
O3 N4 O2 120.95(11) . . ?
N1 C1 C2 123.40(13) . . ?
C3 C2 C1 118.78(13) . . ?
C2 C3 C4 119.83(12) . . ?
C3 C4 C5 117.94(12) . . ?
C3 C4 C6 123.25(12) . . ?
C6 C4 C5 118.81(12) . . ?
N1 C5 C4 121.07(12) . . ?
N1 C5 C9 118.59(11) . . ?
C4 C5 C9 120.35(12) . . ?
C7 C6 C4 120.24(13) . . ?
C6 C7 C8 120.48(13) . . ?
C9 C8 C7 121.16(13) . . ?
C5 C9 C10 120.09(11) . . ?
C8 C9 C5 118.50(12) . . ?
C8 C9 C10 120.73(12) . . ?
C11 C10 C9 116.45(11) . . ?
C11 C10 C15 118.88(11) . . ?
C15 C10 C9 124.08(11) . . ?
C12 C11 C10 121.10(12) . . ?
C11 C12 C13 119.98(12) . . ?
C14 C13 C12 119.68(12) . . ?
C13 C14 C15 121.03(12) . . ?
C10 C15 C16 121.11(11) . . ?
C14 C15 C10 119.33(11) . . ?
C14 C15 C16 119.36(11) . . ?
C17 C16 C15 118.62(11) . . ?
C17 C16 C21 119.03(12) . . ?
C21 C16 C15 122.35(11) . . ?
C16 C17 C18 122.11(13) . . ?
C19 C18 C17 119.71(13) . . ?
C18 C19 C20 120.44(12) . . ?
C19 C20 C21 119.90(12) . . ?
C22 C20 C19 121.24(12) . . ?
C22 C20 C21 118.85(12) . . ?
N2 C21 C16 120.40(11) . . ?
N2 C21 C20 120.79(11) . . ?
C16 C21 C20 118.81(11) . . ?
C23 C22 C20 119.21(12) . . ?
C22 C23 C24 119.10(13) . . ?
N2 C24 C23 124.27(13) . . ?
Cl1 C25 Cl2 110.27(11) . . ?
Cl2A C25 Cl1A 106.7(5) . . ?

loop_
_geom_bond_atom_site_label_1
_geom_bond_atom_site_label_2
_geom_bond_distance
_geom_bond_site_symmetry_2
_geom_bond_publ_flag
Co1 O1 2.3244(10) . ?
Co1 O2 2.0420(9) . ?
Co1 O4 2.0551(10) . ?
Co1 N1 2.0859(11) . ?
Co1 N2 2.1224(11) . ?
O1 N4 1.2613(15) . ?
O2 N4 1.2913(14) . ?
O3 N4 1.2249(14) . ?
O4 N3 1.2989(14) . ?
O5 N3 1.2489(14) . ?
O6 N3 1.2301(14) . ?
N1 C1 1.3285(17) . ?
N1 C5 1.3766(16) . ?
N2 C21 1.3847(16) . ?
N2 C24 1.3327(17) . ?
C1 C2 1.4101(19) . ?
C2 C3 1.365(2) . ?
C3 C4 1.419(2) . ?
C4 C5 1.4216(18) . ?
C4 C6 1.4191(19) . ?
C5 C9 1.4228(18) . ?
C6 C7 1.368(2) . ?
C7 C8 1.419(2) . ?
C8 C9 1.3797(18) . ?
C9 C10 1.4997(17) . ?
C10 C11 1.4044(17) . ?
C10 C15 1.4106(17) . ?
C11 C12 1.3913(19) . ?
C12 C13 1.394(2) . ?
C13 C14 1.3895(18) . ?
C14 C15 1.4059(17) . ?
C15 C16 1.4866(17) . ?
C16 C17 1.3790(18) . ?
C16 C21 1.4262(18) . ?
C17 C18 1.4126(18) . ?
C18 C19 1.365(2) . ?
C19 C20 1.4189(19) . ?
C20 C21 1.4271(17) . ?
C20 C22 1.4137(19) . ?
C22 C23 1.363(2) . ?
C23 C24 1.4035(19) . ?
C25 Cl1 1.765(2) . ?
C25 Cl2 1.768(2) . ?
C25 Cl1A 1.759(11) . ?
C25 Cl2A 1.747(10) . ?

loop_
_geom_hbond_atom_site_label_D
_geom_hbond_atom_site_label_H
_geom_hbond_atom_site_label_A
_geom_hbond_distance_DH
_geom_hbond_distance_HA
_geom_hbond_distance_DA
_geom_hbond_angle_DHA
_geom_hbond_site_symmetry_A
_geom_hbond_publ_flag
C25 H25A O6 0.99 2.43 3.3491(18) 154.1 . yes
